data_2003060
loop_
_publ_author_name
'Iwasaki, Fujiko'
'Yoshikawa, Joseph H.'
'Yamamoto, Hajime'
'Kan-nari, Eiji'
'Takada, Kiwamu'
'Yasui, Masanori'
'Ishida, Takayuki'
'Nogami, Takashi'

_publ_section_title
;
 TEMPO radicals showing magnetic interactions. I.
 4-(4-Halobenzylideneamino)TEMPO and related compounds
;
_journal_coden_ASTM ASBSDK
_journal_issue 2
_journal_name_full
;
 Acta Crystallographica, Section B: Structural Science
;
_journal_page_first 231
_journal_page_last 245
_journal_paper_doi 10.1107/S0108768198012786
_journal_volume 55
_journal_year 1999
_chemical_formula_sum 'C15 H22 N3 O'
_chemical_formula_weight 260.36
_chemical_name_common 4-Py-TEMPO
_chemical_name_systematic
;
 4-(4-pyridyl)methyleneamino-2,2,6,6-tetramethylpiperidin-1-oxyl
;
_space_group_IT_number 14
_symmetry_cell_setting monoclinic
_symmetry_space_group_name_Hall '-P 2ybc'
_symmetry_space_group_name_H-M 'P 1 21/c 1'
_audit_creation_method SHELXL-97
_cell_angle_alpha 90
_cell_angle_beta 125.95(6)
_cell_angle_gamma 90
_cell_formula_units_Z 4
_cell_length_a 7.977(6)
_cell_length_b 20.158(7)
_cell_length_c 11.383(9)
_cell_measurement_reflns_used 25
_cell_measurement_temperature 295
_cell_measurement_theta_max 17.3
_cell_measurement_theta_min 14.3
_cell_volume 1482(2)
_computing_cell_refinement 'Rigaku/AFC Diffractometer Control'
_computing_data_collection 'Rigaku/AFC Diffractometer Control'
_computing_data_reduction teXsan
_computing_molecular_graphics 'ORTEP II'
_computing_publication_material teXsan
_computing_structure_refinement 'SHELXL-97 (Sheldrick, 1997)'
_computing_structure_solution SAPI91
_diffrn_ambient_temperature 295
_diffrn_measured_fraction_theta_full 0.973
_diffrn_measured_fraction_theta_max 0.973
_diffrn_measurement_device 'Rigaku AFC7R'
_diffrn_measurement_method \w-2\q
_diffrn_radiation_monochromator graphite
_diffrn_radiation_source 'Rigaku rotating anode'
_diffrn_radiation_type 'Mo K\a'
_diffrn_radiation_wavelength 0.71073
_diffrn_reflns_av_R_equivalents 0.0191
_diffrn_reflns_av_sigmaI/netI 0.0225
_diffrn_reflns_limit_h_max 0
_diffrn_reflns_limit_h_min -10
_diffrn_reflns_limit_k_max 0
_diffrn_reflns_limit_k_min -26
_diffrn_reflns_limit_l_max 14
_diffrn_reflns_limit_l_min -11
_diffrn_reflns_number 3631
_diffrn_reflns_reduction_process 'Lp corrections applied'
_diffrn_reflns_theta_full 27.50
_diffrn_reflns_theta_max 27.50
_diffrn_reflns_theta_min 2.02
_diffrn_standards_decay_% -0.08
_diffrn_standards_interval_count 150
_diffrn_standards_number 3
_exptl_absorpt_coefficient_mu 0.075
_exptl_absorpt_correction_type none
_exptl_crystal_colour orange
_exptl_crystal_density_diffrn 1.167
_exptl_crystal_density_meas ?
_exptl_crystal_description prism
_exptl_crystal_F_000 564.00
_exptl_crystal_size_max 0.300
_exptl_crystal_size_mid 0.300
_exptl_crystal_size_min 0.300
_refine_diff_density_max 0.148
_refine_diff_density_min -0.190
_refine_ls_extinction_method none
_refine_ls_goodness_of_fit_ref 1.001
_refine_ls_hydrogen_treatment refall
_refine_ls_matrix_type full
_refine_ls_number_parameters 260
_refine_ls_number_reflns 3400
_refine_ls_number_restraints 0
_refine_ls_restrained_S_all 1.001
_refine_ls_R_factor_all 0.0621
_refine_ls_R_factor_gt 0.0407
_refine_ls_shift/su_max 0.001
_refine_ls_shift/su_mean 0.000
_refine_ls_structure_factor_coef Fsqd
_refine_ls_weighting_details 'w=1/[\s^2^(Fo^2^)+(0.0537P)^2^+0.2298P] where P=(Fo^2^+2Fc^2^)/3'
_refine_ls_weighting_scheme calc
_refine_ls_wR_factor_ref 0.1204
_reflns_number_gt 2464
_reflns_number_total 3400
_reflns_threshold_expression >2sigma(I)
_cod_data_source_file oa0019.cif
_cod_data_source_block 6
_cod_depositor_comments
;
The following automatic conversions were performed:

'_refine_ls_weighting_scheme' value 'calc
w=1/[\s^2^(Fo^2^)+(0.0537P)^2^+0.2298P] where P=(Fo^2^+2Fc^2^)/3' was
changed to 'calc'. New tag '_refine_ls_weighting_details' was
created. The value of the new tag was set to
'w=1/[\s^2^(Fo^2^)+(0.0537P)^2^+0.2298P] where P=(Fo^2^+2Fc^2^)/3'.

Automatic conversion script
Id: cif_fix_values 3143 2015-03-26 13:38:13Z robertas 
;
_cod_original_cell_volume 1481.0(10)
_cod_original_sg_symbol_H-M 'P 21/c       '
_cod_original_formula_sum 'C15 H22 N3 O '
_cod_database_code 2003060
_cod_database_fobs_code 2003060

loop_
_symmetry_equiv_pos_as_xyz
x,y,z
-x,1/2+y,1/2-z
-x,-y,-z
x,1/2-y,1/2+z

loop_
_atom_site_label
_atom_site_fract_x
_atom_site_fract_y
_atom_site_fract_z
_atom_site_U_iso_or_equiv
_atom_site_adp_type
_atom_site_calc_flag
_atom_site_refinement_flags
_atom_site_occupancy
_atom_site_disorder_assembly
_atom_site_disorder_group
_atom_site_type_symbol
O1 0.66692(17) 0.20588(5) 0.68638(10) 0.0614(3) Uani d . 1 . . O
N1 0.57579(17) 0.18079(5) 0.55966(10) 0.0426(2) Uani d . 1 . . N
N2 0.32248(19) 0.08646(6) 0.15827(12) 0.0556(3) Uani d . 1 . . N
N14 0.1225(2) -0.02359(7) -0.30557(13) 0.0618(3) Uani d . 1 . . N
C2 0.5925(2) 0.21876(6) 0.45395(13) 0.0449(3) Uani d . 1 . . C
C3 0.5402(2) 0.17283(7) 0.32952(14) 0.0486(3) Uani d . 1 . . C
C4 0.3435(2) 0.13250(7) 0.26638(14) 0.0494(3) Uani d . 1 . . C
C5 0.3671(3) 0.09152(7) 0.38637(17) 0.0533(3) Uani d . 1 . . C
C6 0.4072(2) 0.13205(6) 0.51462(14) 0.0476(3) Uani d . 1 . . C
C7 0.1824(2) 0.09644(8) 0.02753(16) 0.0546(3) Uani d . 1 . . C
C11 0.1579(2) 0.05324(7) -0.08720(14) 0.0500(3) Uani d . 1 . . C
C12 0.0459(2) 0.07502(8) -0.22893(16) 0.0596(4) Uani d . 1 . . C
C13 0.0340(3) 0.03546(9) -0.33276(16) 0.0623(4) Uani d . 1 . . C
C15 0.2279(3) -0.04471(9) -0.16901(17) 0.0645(4) Uani d . 1 . . C
C16 0.2495(2) -0.00854(8) -0.05737(16) 0.0594(4) Uani d . 1 . . C
C21 0.8150(3) 0.24249(10) 0.5323(2) 0.0655(4) Uani d . 1 . . C
C22 0.4489(3) 0.27924(8) 0.40051(19) 0.0627(4) Uani d . 1 . . C
C61 0.2127(3) 0.16838(9) 0.4769(2) 0.0613(4) Uani d . 1 . . C
C62 0.4821(4) 0.08522(8) 0.6422(2) 0.0661(4) Uani d . 1 . . C
H4 0.220(2) 0.1627(7) 0.2193(15) 0.051(4) Uiso d . 1 . . H
H7 0.082(3) 0.1336(9) -0.0051(18) 0.076(5) Uiso d . 1 . . H
H12 -0.022(3) 0.1174(9) -0.2521(19) 0.078(5) Uiso d . 1 . . H
H13 -0.049(3) 0.0500(8) -0.436(2) 0.077(5) Uiso d . 1 . . H
H15 0.294(3) -0.0890(10) -0.1486(19) 0.084(6) Uiso d . 1 . . H
H16 0.330(3) -0.0255(8) 0.036(2) 0.073(5) Uiso d . 1 . . H
H21 0.907(3) 0.2050(10) 0.574(2) 0.082(6) Uiso d . 1 . . H
H22 0.831(3) 0.2648(10) 0.463(2) 0.094(6) Uiso d . 1 . . H
H23 0.846(3) 0.2743(9) 0.608(2) 0.078(5) Uiso d . 1 . . H
H24 0.297(3) 0.2678(10) 0.335(2) 0.085(6) Uiso d . 1 . . H
H25 0.475(3) 0.3036(9) 0.482(2) 0.082(5) Uiso d . 1 . . H
H26 0.478(3) 0.3088(10) 0.348(2) 0.099(7) Uiso d . 1 . . H
H31 0.660(2) 0.1408(8) 0.3669(16) 0.059(4) Uiso d . 1 . . H
H32 0.530(2) 0.2005(8) 0.2524(17) 0.063(4) Uiso d . 1 . . H
H51 0.244(3) 0.0638(8) 0.3487(17) 0.066(5) Uiso d . 1 . . H
H52 0.490(2) 0.0604(7) 0.4235(16) 0.055(4) Uiso d . 1 . . H
H61 0.112(3) 0.1383(10) 0.4606(19) 0.082(6) Uiso d . 1 . . H
H62 0.248(3) 0.1981(9) 0.5561(19) 0.075(5) Uiso d . 1 . . H
H63 0.145(3) 0.1973(9) 0.386(2) 0.076(5) Uiso d . 1 . . H
H64 0.615(3) 0.0634(10) 0.675(2) 0.089(6) Uiso d . 1 . . H
H65 0.375(3) 0.0500(10) 0.611(2) 0.090(6) Uiso d . 1 . . H
H66 0.511(3) 0.1101(10) 0.726(2) 0.085(6) Uiso d . 1 . . H

loop_
_atom_site_aniso_label
_atom_site_aniso_U_11
_atom_site_aniso_U_22
_atom_site_aniso_U_33
_atom_site_aniso_U_12
_atom_site_aniso_U_13
_atom_site_aniso_U_23
O1 0.0810(7) 0.0637(6) 0.0419(5) -0.0090(5) 0.0375(5) -0.0116(4)
N1 0.0540(6) 0.0399(5) 0.0381(5) 0.0006(4) 0.0294(5) -0.0023(4)
N2 0.0587(7) 0.0626(7) 0.0485(6) -0.0005(6) 0.0332(6) -0.0140(5)
N14 0.0656(8) 0.0754(9) 0.0488(7) -0.0134(7) 0.0361(6) -0.0173(6)
C2 0.0550(7) 0.0429(6) 0.0400(6) -0.0044(5) 0.0297(6) -0.0001(5)
C3 0.0601(8) 0.0519(7) 0.0423(7) -0.0035(6) 0.0348(6) -0.0024(6)
C4 0.0516(7) 0.0529(7) 0.0450(7) 0.0010(6) 0.0290(6) -0.0111(6)
C5 0.0662(9) 0.0463(7) 0.0653(9) -0.0117(7) 0.0486(8) -0.0157(6)
C6 0.0621(8) 0.0416(6) 0.0556(7) -0.0041(6) 0.0438(7) -0.0066(5)
C7 0.0555(8) 0.0576(8) 0.0510(8) 0.0013(7) 0.0314(7) -0.0074(6)
C11 0.0479(7) 0.0574(8) 0.0447(7) -0.0061(6) 0.0272(6) -0.0097(6)
C12 0.0639(9) 0.0591(9) 0.0498(8) -0.0024(7) 0.0301(7) -0.0019(7)
C13 0.0665(9) 0.0752(11) 0.0428(7) -0.0142(8) 0.0308(7) -0.0050(7)
C15 0.0693(10) 0.0658(10) 0.0545(8) 0.0035(8) 0.0342(8) -0.0109(7)
C16 0.0629(9) 0.0661(9) 0.0417(7) 0.0036(7) 0.0266(7) -0.0041(6)
C21 0.0656(10) 0.0730(11) 0.0593(9) -0.0208(9) 0.0374(8) -0.0073(8)
C22 0.0844(12) 0.0420(7) 0.0576(9) 0.0055(7) 0.0395(9) 0.0052(7)
C61 0.0641(9) 0.0651(9) 0.0730(10) -0.0033(8) 0.0505(9) -0.0136(8)
C62 0.1050(14) 0.0474(8) 0.0774(11) 0.0006(9) 0.0711(11) 0.0036(8)

loop_
_atom_type_symbol
_atom_type_description
_atom_type_scat_dispersion_real
_atom_type_scat_dispersion_imag
_atom_type_scat_source
C C 0.0033 0.0016 'International Tables Vol C Tables 4.2.6.8 and 6.1.1.4'
H H 0.0000 0.0000 'International Tables Vol C Tables 4.2.6.8 and 6.1.1.4'
O O 0.0106 0.0060 'International Tables Vol C Tables 4.2.6.8 and 6.1.1.4'
N N 0.0061 0.0033 'International Tables Vol C Tables 4.2.6.8 and 6.1.1.4'

loop_
_geom_angle_atom_site_label_1
_geom_angle_atom_site_label_2
_geom_angle_atom_site_label_3
_geom_angle
_geom_angle_publ_flag
O1 N1 C6 116.67(11) yes
O1 N1 C2 116.42(11) yes
C6 N1 C2 123.23(11) yes
C7 N2 C4 118.66(13) yes
C13 N14 C15 116.42(13) no
N1 C2 C21 108.24(13) no
N1 C2 C3 109.28(11) yes
C21 C2 C3 108.84(13) no
N1 C2 C22 109.12(12) yes
C21 C2 C22 108.97(14) no
C3 C2 C22 112.30(13) no
C4 C3 C2 113.93(12) yes
C4 C3 H31 108.1(9) no
C2 C3 H31 108.5(9) no
C4 C3 H32 110.7(9) no
C2 C3 H32 108.2(9) no
H31 C3 H32 107.2(12) no
N2 C4 C5 107.70(12) yes
N2 C4 C3 108.19(12) yes
C5 C4 C3 108.57(13) yes
N2 C4 H4 110.0(8) no
C5 C4 H4 112.2(8) no
C3 C4 H4 110.1(8) no
C4 C5 C6 114.53(12) yes
C4 C5 H51 110.7(9) no
C6 C5 H51 108.5(9) no
C4 C5 H52 106.7(8) no
C6 C5 H52 108.7(8) no
H51 C5 H52 107.4(13) no
N1 C6 C62 108.00(14) no
N1 C6 C61 109.98(12) no
C62 C6 C61 109.19(14) no
N1 C6 C5 108.64(11) yes
C62 C6 C5 108.78(13) no
C61 C6 C5 112.15(14) no
N2 C7 C11 121.26(15) yes
N2 C7 H7 121.9(10) no
C11 C7 H7 116.8(10) no
C12 C11 C16 117.42(13) no
C12 C11 C7 120.20(14) no
C16 C11 C7 122.36(14) no
C11 C12 C13 119.28(16) no
C11 C12 H12 118.6(11) no
C13 C12 H12 122.2(11) no
N14 C13 C12 123.99(15) no
N14 C13 H13 115.8(10) no
C12 C13 H13 120.2(10) no
N14 C15 C16 123.81(17) no
N14 C15 H15 116.4(11) no
C16 C15 H15 119.7(11) no
C11 C16 C15 119.07(15) no
C11 C16 H16 121.6(11) no
C15 C16 H16 119.2(11) no
C2 C21 H21 109.3(11) no
C2 C21 H22 109.2(12) no
H21 C21 H22 110.0(17) no
C2 C21 H23 109.1(11) no
H21 C21 H23 110.5(15) no
H22 C21 H23 108.8(16) no
C2 C22 H24 113.9(11) no
C2 C22 H25 109.5(11) no
H24 C22 H25 108.2(16) no
C2 C22 H26 110.1(13) no
H24 C22 H26 108.1(16) no
H25 C22 H26 106.7(16) no
C6 C61 H61 110.9(12) no
C6 C61 H62 110.0(10) no
H61 C61 H62 109.0(16) no
C6 C61 H63 113.7(10) no
H61 C61 H63 106.7(15) no
H62 C61 H63 106.4(14) no
C6 C62 H64 111.3(12) no
C6 C62 H65 108.7(12) no
H64 C62 H65 108.4(16) no
C6 C62 H66 110.4(11) no
H64 C62 H66 106.0(16) no
H65 C62 H66 112.1(16) no

loop_
_geom_bond_atom_site_label_1
_geom_bond_atom_site_label_2
_geom_bond_distance
_geom_bond_publ_flag
O1 N1 1.2782(17) yes
N1 C6 1.4926(19) yes
N1 C2 1.4963(17) yes
N2 C7 1.246(2) yes
N2 C4 1.4701(17) yes
N14 C13 1.325(2) no
N14 C15 1.330(2) no
C2 C21 1.522(3) no
C2 C3 1.5308(19) yes
C2 C22 1.533(2) no
C3 C4 1.521(2) yes
C3 H31 1.014(16) no
C3 H32 1.003(15) no
C4 C5 1.510(2) yes
C4 H4 1.003(15) no
C5 C6 1.534(2) yes
C5 H51 .981(17) no
C5 H52 1.026(16) no
C6 C62 1.529(2) no
C6 C61 1.531(2) no
C7 C11 1.484(2) yes
C7 H7 .996(18) no
C11 C12 1.379(2) no
C11 C16 1.381(2) no
C12 C13 1.382(2) no
C12 H12 .961(18) no
C13 H13 .992(18) no
C15 C16 1.385(2) no
C15 H15 .993(19) no
C16 H16 .930(18) no
C21 H21 .96(2) no
C21 H22 .98(2) no
C21 H23 .980(19) no
C22 H24 1.01(2) no
C22 H25 .961(19) no
C22 H26 .96(2) no
C61 H61 .94(2) no
C61 H62 .977(18) no
C61 H63 1.024(18) no
C62 H64 1.00(2) no
C62 H65 1.00(2) no
C62 H66 .98(2) no

loop_
_geom_contact_atom_site_label_1
_geom_contact_atom_site_label_2
_geom_contact_distance
_geom_contact_site_symmetry_1
_geom_contact_site_symmetry_2
_geom_contact_publ_flag
O1 O1 7.977(6) 1_555 1_455 yes
O1 O1 5.963(4) 1_555 4_555 yes
O1 O1 6.774(7) 1_555 4_655 yes
O1 C22 3.746(3) 1_555 4_555 no
O1 C3 3.404(2) 1_555 4_555 yes
O1 C21 3.539(4) 1_555 4_555 yes
O1 H22 2.67(2) 1_555 4_555 yes
O1 H32 2.51(2) 1_555 4_555 yes

loop_
_geom_torsion_atom_site_label_1
_geom_torsion_atom_site_label_2
_geom_torsion_atom_site_label_3
_geom_torsion_atom_site_label_4
_geom_torsion
_geom_torsion_publ_flag
O1 N1 C2 C21 43.19(16) no
C6 N1 C2 C21 -159.17(13) no
O1 N1 C2 C3 161.59(11) yes
C6 N1 C2 C3 -40.77(16) yes
O1 N1 C2 C22 -75.26(16) no
C6 N1 C2 C22 82.38(15) no
N1 C2 C3 C4 47.67(16) yes
C21 C2 C3 C4 165.68(13) no
C22 C2 C3 C4 -73.57(17) no
C7 N2 C4 C5 133.09(15) yes
C7 N2 C4 C3 -109.73(17) yes
C2 C3 C4 N2 -174.81(11) yes
C2 C3 C4 C5 -58.19(16) yes
N2 C4 C5 C6 175.69(12) yes
C3 C4 C5 C6 58.76(16) yes
O1 N1 C6 C62 -43.88(15) no
C2 N1 C6 C62 158.53(12) no
O1 N1 C6 C61 75.19(15) no
C2 N1 C6 C61 -82.40(15) no
O1 N1 C6 C5 -161.72(11) yes
C2 N1 C6 C5 40.69(16) yes
C4 C5 C6 N1 -48.31(17) yes
C4 C5 C6 C62 -165.65(14) no
C4 C5 C6 C61 73.46(16) no
C4 N2 C7 C11 177.72(12) yes
N2 C7 C11 C12 -161.08(15) yes
N2 C7 C11 C16 16.8(2) yes
C16 C11 C12 C13 -1.4(2) no
C7 C11 C12 C13 176.66(14) no
C15 N14 C13 C12 .1(2) no
C11 C12 C13 N14 .8(2) no
C13 N14 C15 C16 -.5(2) no
C12 C11 C16 C15 1.1(2) no
C7 C11 C16 C15 -176.92(14) no
N14 C15 C16 C11 -.1(3) no

loop_
_cod_related_entry_id
_cod_related_entry_database
_cod_related_entry_code
1 ChemSpider 21188540
